data_4000864
loop_
_publ_author_name
'Murata, Tsuyoshi'
'Shao, Xiangfeng'
'Nakano, Yoshiaki'
'Yamochi, Hideki'
'Uruichi, Mikio'
'Yakushi, Kyuya'
'Saito, Gunzi'
'Tanaka, Koichiro'

_publ_section_title
;
 Tuning of Multi-Instabilities in Organic Alloy,
 [(EDO-TTF)1&#x2212;x(MeEDO-TTF)x]2PF6
;
_journal_issue 10
_journal_name_full 'Chemistry of Materials'
_journal_page_first 3121
_journal_paper_doi 10.1021/cm100051b
_journal_volume 22
_journal_year 2010
_chemical_formula_moiety 'C16.96 H13.92 O4 S8, F6 P1'
_chemical_formula_sum 'C16.96 H13.92 F6 O4 P S8'
_chemical_formula_weight 683.17
_chemical_name_common (Me0.48EDO-TTF)2PF6
_chemical_name_systematic
;
 ?
;
_space_group_IT_number 2
_symmetry_cell_setting triclinic
_symmetry_space_group_name_Hall '-P 1'
_symmetry_space_group_name_H-M 'P -1'
_atom_sites_solution_hydrogens geom
_atom_sites_solution_primary direct
_atom_sites_solution_secondary difmap
_audit_creation_method SHELXL-97
_cell_angle_alpha 93.310(9)
_cell_angle_beta 75.702(10)
_cell_angle_gamma 96.155(8)
_cell_formula_units_Z 1
_cell_length_a 7.2300(9)
_cell_length_b 7.2610(11)
_cell_length_c 12.169(2)
_cell_measurement_temperature 150(2)
_cell_volume 615.16(16)
_computing_cell_refinement MAC-DENZO
_computing_data_collection 'DIP software (MAC Science)'
_computing_data_reduction MAC-DENZO
_computing_molecular_graphics 'ORTEP III'
_computing_structure_refinement 'SHELXL-97 (Sheldrick, 1997)'
_computing_structure_solution 'SHELXS-97 (Sheldrick, 1990)'
_diffrn_ambient_temperature 150(2)
_diffrn_measured_fraction_theta_full 0.922
_diffrn_measured_fraction_theta_max 0.922
_diffrn_measurement_device_type 'Mac Science DIP-2020K'
_diffrn_measurement_method theta/2theta
_diffrn_radiation_monochromator graphite
_diffrn_radiation_source 'fine-focus sealed tube'
_diffrn_radiation_type MoK\a
_diffrn_radiation_wavelength 0.71073
_diffrn_reflns_av_R_equivalents 0.0000
_diffrn_reflns_av_sigmaI/netI 0.0435
_diffrn_reflns_limit_h_max 8
_diffrn_reflns_limit_h_min 0
_diffrn_reflns_limit_k_max 8
_diffrn_reflns_limit_k_min -8
_diffrn_reflns_limit_l_max 14
_diffrn_reflns_limit_l_min -14
_diffrn_reflns_number 2199
_diffrn_reflns_theta_full 25.93
_diffrn_reflns_theta_max 25.93
_diffrn_reflns_theta_min 2.82
_exptl_absorpt_coefficient_mu 0.863
_exptl_absorpt_correction_type none
_exptl_crystal_colour black
_exptl_crystal_density_diffrn 1.844
_exptl_crystal_density_method 'not measured'
_exptl_crystal_description platelet
_exptl_crystal_F_000 345
_exptl_crystal_size_max 0.25
_exptl_crystal_size_mid 0.20
_exptl_crystal_size_min 0.04
_refine_diff_density_max 0.829
_refine_diff_density_min -0.408
_refine_diff_density_rms 0.087
_refine_ls_extinction_method none
_refine_ls_goodness_of_fit_ref 1.080
_refine_ls_hydrogen_treatment mixed
_refine_ls_matrix_type full
_refine_ls_number_parameters 194
_refine_ls_number_reflns 2199
_refine_ls_number_restraints 2
_refine_ls_restrained_S_all 1.085
_refine_ls_R_factor_all 0.0728
_refine_ls_R_factor_gt 0.0529
_refine_ls_shift/su_max 0.000
_refine_ls_shift/su_mean 0.000
_refine_ls_structure_factor_coef Fsqd
_refine_ls_weighting_details 'calc w=1/[\s^2^(Fo^2^)+(0.0908P)^2^+0.2791P] where P=(Fo^2^+2Fc^2^)/3'
_refine_ls_weighting_scheme calc
_refine_ls_wR_factor_gt 0.1510
_refine_ls_wR_factor_ref 0.1635
_reflns_number_gt 1572
_reflns_number_total 2199
_reflns_threshold_expression >2sigma(I)
_cod_data_source_file cm100051b_si_002.cif
_cod_data_source_block x=0.48_150K
_cod_original_cell_volume 615.16(17)
_cod_database_code 4000864

loop_
_symmetry_equiv_pos_as_xyz
'x, y, z'
'-x, -y, -z'

loop_
_atom_site_label
_atom_site_type_symbol
_atom_site_fract_x
_atom_site_fract_y
_atom_site_fract_z
_atom_site_U_iso_or_equiv
_atom_site_adp_type
_atom_site_occupancy
_atom_site_symmetry_multiplicity
_atom_site_calc_flag
_atom_site_refinement_flags
_atom_site_disorder_assembly
_atom_site_disorder_group
S3 S 0.40078(13) 0.32219(14) 0.68521(9) 0.0372(3) Uani 1 1 d . . .
S4 S 0.22682(14) 0.15852(14) 0.47338(10) 0.0387(3) Uani 1 1 d . . .
S5 S 0.78925(13) 0.34854(13) 0.53018(8) 0.0324(3) Uani 1 1 d . . .
S6 S 0.61559(15) 0.18498(14) 0.32499(9) 0.0393(3) Uani 1 1 d . . .
O11 O 0.5586(4) 0.4330(4) 0.8561(3) 0.0468(8) Uani 1 1 d . . .
O12 O 0.9373(4) 0.4541(4) 0.7057(2) 0.0422(7) Uani 1 1 d . . .
C1 C 0.5438(5) 0.2898(5) 0.5484(3) 0.0315(8) Uani 1 1 d . . .
C2 C 0.4699(5) 0.2185(5) 0.4599(4) 0.0333(9) Uani 1 1 d . . .
C7 C 0.5951(6) 0.3916(5) 0.7435(3) 0.0366(9) Uani 1 1 d . A .
C8 C 0.2501(7) 0.0900(6) 0.3321(4) 0.0457(11) Uani 1 1 d D . .
C15A C 0.089(4) 0.022(5) 0.286(3) 0.057 Uiso 0.144(7) 1 d PD . .
C9 C 0.7706(5) 0.4014(5) 0.6734(3) 0.0331(9) Uani 1 1 d . A .
C10 C 0.4301(7) 0.1037(6) 0.2628(4) 0.0457(11) Uani 1 1 d D . .
C15B C 0.466(2) 0.058(2) 0.1425(11) 0.057 Uiso 0.336(7) 1 d PD . .
C13A C 0.7297(13) 0.5330(14) 0.8876(8) 0.047(2) Uiso 0.53 1 d P A 1
C14A C 0.9146(13) 0.4515(15) 0.8267(8) 0.045(2) Uiso 0.53 1 d P A 1
C13B C 0.7256(14) 0.4289(15) 0.8981(8) 0.045(2) Uiso 0.47 1 d P A 2
C14B C 0.8931(14) 0.5291(16) 0.8212(8) 0.041(2) Uiso 0.47 1 d P A 2
P16 P 0.0000 0.0000 0.0000 0.0989(12) Uani 1 2 d S . 3
F17A F 0.0248(14) 0.0070(9) 0.1257(5) 0.103(2) Uani 0.63 1 d P B 3
F18A F 0.177(2) 0.1546(18) -0.0370(11) 0.166(6) Uani 0.63 1 d P C 3
F19A F 0.1653(16) -0.1560(16) -0.0468(9) 0.130(3) Uani 0.63 1 d P D 3
F17B F -0.080(3) -0.158(4) 0.070(3) 0.163(9) Uani 0.37 1 d P E 4
F18B F 0.060(3) -0.154(2) -0.056(2) 0.154(10) Uani 0.37 1 d P E 4
F19B F 0.194(2) 0.0252(18) 0.0437(19) 0.136(5) Uani 0.37 1 d P F 4

loop_
_atom_site_aniso_label
_atom_site_aniso_U_11
_atom_site_aniso_U_22
_atom_site_aniso_U_33
_atom_site_aniso_U_23
_atom_site_aniso_U_13
_atom_site_aniso_U_12
S3 0.0251(5) 0.0333(6) 0.0481(7) -0.0003(4) 0.0008(4) 0.0033(4)
S4 0.0291(5) 0.0322(6) 0.0563(7) 0.0031(5) -0.0125(5) 0.0038(4)
S5 0.0240(5) 0.0341(5) 0.0365(6) 0.0019(4) -0.0016(4) 0.0036(4)
S6 0.0397(6) 0.0338(6) 0.0432(6) 0.0012(4) -0.0071(5) 0.0048(5)
O11 0.0415(16) 0.0500(18) 0.0401(17) -0.0041(14) 0.0043(13) 0.0014(15)
O12 0.0322(15) 0.0555(19) 0.0373(16) -0.0004(13) -0.0062(12) 0.0027(14)
C1 0.0225(18) 0.0259(18) 0.045(2) 0.0022(16) -0.0047(16) 0.0031(16)
C2 0.0257(18) 0.0256(19) 0.048(2) 0.0042(16) -0.0061(16) 0.0039(16)
C7 0.040(2) 0.030(2) 0.036(2) -0.0001(16) -0.0012(17) 0.0062(18)
C8 0.050(3) 0.032(2) 0.061(3) 0.005(2) -0.025(2) 0.003(2)
C9 0.0299(19) 0.033(2) 0.033(2) 0.0018(16) -0.0034(16) 0.0010(17)
C10 0.060(3) 0.028(2) 0.053(3) 0.0019(19) -0.021(2) 0.003(2)
P16 0.198(4) 0.0404(12) 0.0655(15) 0.0016(11) -0.0542(18) -0.0102(17)
F17A 0.187(8) 0.080(4) 0.056(4) 0.002(3) -0.069(4) -0.023(5)
F18A 0.253(17) 0.101(8) 0.152(8) 0.032(6) -0.109(11) -0.099(11)
F19A 0.149(9) 0.128(8) 0.119(6) 0.005(5) -0.039(7) 0.030(8)
F17B 0.108(14) 0.118(15) 0.26(3) 0.053(18) -0.038(14) -0.018(12)
F18B 0.098(12) 0.053(7) 0.33(3) -0.067(12) -0.099(15) 0.014(8)
F19B 0.151(14) 0.063(7) 0.207(18) -0.030(10) -0.071(13) 0.020(9)

loop_
_atom_type_symbol
_atom_type_description
_atom_type_scat_dispersion_real
_atom_type_scat_dispersion_imag
_atom_type_scat_source
C C 0.0033 0.0016 'International Tables Vol C Tables 4.2.6.8 and 6.1.1.4'
H H 0.0000 0.0000 'International Tables Vol C Tables 4.2.6.8 and 6.1.1.4'
F F 0.0171 0.0103 'International Tables Vol C Tables 4.2.6.8 and 6.1.1.4'
O O 0.0106 0.0060 'International Tables Vol C Tables 4.2.6.8 and 6.1.1.4'
P P 0.1023 0.0942 'International Tables Vol C Tables 4.2.6.8 and 6.1.1.4'
S S 0.1246 0.1234 'International Tables Vol C Tables 4.2.6.8 and 6.1.1.4'

loop_
_geom_angle_atom_site_label_1
_geom_angle_atom_site_label_2
_geom_angle_atom_site_label_3
_geom_angle
_geom_angle_site_symmetry_1
_geom_angle_site_symmetry_3
C7 S3 C1 93.88(18) . .
C2 S4 C8 95.1(2) . .
C9 S5 C1 93.88(18) . .
C10 S6 C2 95.4(2) . .
C7 O11 C13B 111.3(5) . .
C7 O11 C13A 111.2(4) . .
C13B O11 C13A 30.6(4) . .
C9 O12 C14A 113.1(4) . .
C9 O12 C14B 109.5(5) . .
C14A O12 C14B 24.4(5) . .
C2 C1 S5 121.1(3) . .
C2 C1 S3 122.5(3) . .
S5 C1 S3 116.4(2) . .
C1 C2 S4 122.9(3) . .
C1 C2 S6 121.6(3) . .
S4 C2 S6 115.5(2) . .
C9 C7 O11 124.5(4) . .
C9 C7 S3 117.6(3) . .
O11 C7 S3 117.8(3) . .
C10 C8 C15A 119.7(15) . .
C10 C8 S4 117.3(3) . .
C15A C8 S4 123.0(15) . .
C7 C9 O12 124.8(4) . .
C7 C9 S5 118.1(3) . .
O12 C9 S5 117.1(3) . .
C8 C10 C15B 122.2(7) . .
C8 C10 S6 116.7(4) . .
C15B C10 S6 121.1(7) . .
O11 C13A C14A 112.3(7) . .
O12 C14A C13A 109.8(7) . .
O11 C13B C14B 110.0(8) . .
O12 C14B C13B 114.4(8) . .
F17A P16 F17A 180.00(5) . 2
F17A P16 F18A 88.6(5) . 2
F17A P16 F18A 91.4(5) 2 2
F17A P16 F18A 91.4(5) . .
F17A P16 F18A 88.6(5) 2 .
F18A P16 F18A 180.0(10) 2 .
F17A P16 F19A 93.6(4) . .
F17A P16 F19A 86.4(4) 2 .
F18A P16 F19A 94.7(7) 2 .
F18A P16 F19A 85.3(7) . .
F17A P16 F19A 86.4(4) . 2
F17A P16 F19A 93.6(4) 2 2
F18A P16 F19A 85.3(7) 2 2
F18A P16 F19A 94.7(7) . 2
F19A P16 F19A 180.0(6) . 2

loop_
_geom_bond_atom_site_label_1
_geom_bond_atom_site_label_2
_geom_bond_distance
_geom_bond_site_symmetry_2
S3 C7 1.741(4) .
S3 C1 1.748(4) .
S4 C2 1.734(4) .
S4 C8 1.735(5) .
S5 C9 1.738(4) .
S5 C1 1.742(4) .
S6 C10 1.731(5) .
S6 C2 1.737(4) .
O11 C7 1.353(5) .
O11 C13B 1.426(10) .
O11 C13A 1.488(9) .
O12 C9 1.368(5) .
O12 C14A 1.442(10) .
O12 C14B 1.450(10) .
C1 C2 1.369(6) .
C7 C9 1.340(5) .
C8 C10 1.362(7) .
C8 C15A 1.440(18) .
C10 C15B 1.448(13) .
C13A C14A 1.522(14) .
C13B C14B 1.484(14) .
P16 F17A 1.581(5) .
P16 F17A 1.581(5) 2
P16 F18A 1.604(13) 2
P16 F18A 1.604(13) .
P16 F19A 1.708(11) .
P16 F19A 1.708(11) 2
F17B F18B 1.62(4) .

loop_
_geom_torsion_atom_site_label_1
_geom_torsion_atom_site_label_2
_geom_torsion_atom_site_label_3
_geom_torsion_atom_site_label_4
_geom_torsion
C9 S5 C1 C2 -174.6(3)
C9 S5 C1 S3 4.0(3)
C7 S3 C1 C2 175.0(4)
C7 S3 C1 S5 -3.5(3)
S5 C1 C2 S4 -179.8(2)
S3 C1 C2 S4 1.7(5)
S5 C1 C2 S6 -0.7(5)
S3 C1 C2 S6 -179.2(2)
C8 S4 C2 C1 178.6(4)
C8 S4 C2 S6 -0.6(3)
C10 S6 C2 C1 -178.2(4)
C10 S6 C2 S4 1.0(3)
C13B O11 C7 C9 -19.2(7)
C13A O11 C7 C9 13.7(7)
C13B O11 C7 S3 161.2(5)
C13A O11 C7 S3 -165.9(5)
C1 S3 C7 C9 1.4(4)
C1 S3 C7 O11 -179.0(3)
C2 S4 C8 C10 -0.2(4)
C2 S4 C8 C15A -179.7(18)
O11 C7 C9 O12 0.1(7)
S3 C7 C9 O12 179.7(3)
O11 C7 C9 S5 -178.4(3)
S3 C7 C9 S5 1.2(5)
C14A O12 C9 C7 15.7(7)
C14B O12 C9 C7 -10.3(7)
C14A O12 C9 S5 -165.8(5)
C14B O12 C9 S5 168.2(5)
C1 S5 C9 C7 -3.1(4)
C1 S5 C9 O12 178.3(3)
C15A C8 C10 C15B 2.1(19)
S4 C8 C10 C15B -177.4(8)
C15A C8 C10 S6 -179.5(17)
S4 C8 C10 S6 1.0(5)
C2 S6 C10 C8 -1.1(4)
C2 S6 C10 C15B 177.2(8)
C7 O11 C13A C14A -41.6(9)
C13B O11 C13A C14A 54.8(11)
C9 O12 C14A C13A -42.5(9)
C14B O12 C14A C13A 44.1(13)
O11 C13A C14A O12 57.2(10)
C7 O11 C13B C14B 45.9(9)
C13A O11 C13B C14B -49.9(10)
C9 O12 C14B C13B 39.2(10)
C14A O12 C14B C13B -63.8(14)
O11 C13B C14B O12 -59.4(11)
